data_4033572
loop_
_publ_author_name
'Ill\'an-Cabeza, Nuria A'
'Jim\'enez-Pulido, Sonia B'
'Ram\'irez-Exp\'osito, Mar\'ia J'
'Garc\'ia-Garc\'ia, Antonio R'
'Pe\~na-Ruiz, Tom\'as'
'Mart\'inez-Martos, Jos\'e M'
'Moreno-Carretero, Miguel N'

_publ_section_title
;
 Structural and theoretical studies on rhodium and iridium complexes with
 5-nitrosopyrimidines. Effects on the proteolytic regulatory enzymes of
 the renin-angiotensin system in human tumoral brain cells.
;
_journal_name_full 'Journal of inorganic biochemistry'
_journal_page_first 20
_journal_page_last 33
_journal_paper_doi 10.1016/j.jinorgbio.2014.11.004
_journal_volume 143
_journal_year 2015
_chemical_formula_moiety 'C30 H27 Cl N6 O8 P Rh, C2 H3 N'
_chemical_formula_sum 'C32 H30 Cl N7 O8 P Rh'
_chemical_formula_weight 809.98
_chemical_name_systematic
;
 ?
;
_space_group_IT_number 14
_symmetry_cell_setting monoclinic
_symmetry_space_group_name_Hall '-P 2yn'
_symmetry_space_group_name_H-M 'P 1 21/n 1'
_atom_sites_solution_hydrogens geom
_atom_sites_solution_primary direct
_atom_sites_solution_secondary difmap
_audit_creation_method SHELXL-97
_cell_angle_alpha 90
_cell_angle_beta 101.486(7)
_cell_angle_gamma 90
_cell_formula_units_Z 4
_cell_length_a 10.6443(7)
_cell_length_b 12.431(2)
_cell_length_c 25.532(4)
_cell_measurement_reflns_used 5833
_cell_measurement_temperature 120(2)
_cell_measurement_theta_max 27.50
_cell_measurement_theta_min 3.82
_cell_volume 3310.7(8)
_computing_cell_refinement 'Dirax/lsq (Duisenberg&Schreurs, 1989-2000)'
_computing_data_collection 'Collect (Nonius BV, 1997-2000)'
_computing_data_reduction 'EvalCCD (Duisenberg& Shreurs, 1990-2000)'
_computing_structure_refinement 'SHELXL-97 (Sheldrick, 1997)'
_computing_structure_solution 'SHELXL-97 (Sheldrick, 1997)'
_diffrn_ambient_temperature 120(2)
_diffrn_detector_area_resol_mean 9
_diffrn_measured_fraction_theta_full 0.997
_diffrn_measured_fraction_theta_max 0.998
_diffrn_measurement_device_type KappaCCD
_diffrn_measurement_method 'CCD rotation images, thick slices'
_diffrn_radiation_monochromator graphite
_diffrn_radiation_source 'fine-focus sealed tube'
_diffrn_radiation_type MoK\a
_diffrn_radiation_wavelength 0.71073
_diffrn_reflns_av_R_equivalents 0.0553
_diffrn_reflns_av_sigmaI/netI 0.0325
_diffrn_reflns_limit_h_max 13
_diffrn_reflns_limit_h_min -13
_diffrn_reflns_limit_k_max 16
_diffrn_reflns_limit_k_min -16
_diffrn_reflns_limit_l_max 33
_diffrn_reflns_limit_l_min -33
_diffrn_reflns_number 81928
_diffrn_reflns_theta_full 27.50
_diffrn_reflns_theta_max 27.50
_diffrn_reflns_theta_min 3.82
_exptl_absorpt_coefficient_mu 0.708
_exptl_absorpt_correction_T_max 0.8951
_exptl_absorpt_correction_T_min 0.7648
_exptl_absorpt_correction_type multi-scan
_exptl_absorpt_process_details 'SADABS, 2.10, 2003'
_exptl_crystal_colour orange
_exptl_crystal_density_diffrn 1.625
_exptl_crystal_density_method 'not measured'
_exptl_crystal_description block
_exptl_crystal_F_000 1648
_exptl_crystal_size_max 0.40
_exptl_crystal_size_mid 0.20
_exptl_crystal_size_min 0.16
_refine_diff_density_max 1.614
_refine_diff_density_min -0.906
_refine_diff_density_rms 0.116
_refine_ls_extinction_method none
_refine_ls_goodness_of_fit_ref 1.105
_refine_ls_hydrogen_treatment mixed
_refine_ls_matrix_type full
_refine_ls_number_parameters 532
_refine_ls_number_reflns 7585
_refine_ls_number_restraints 0
_refine_ls_restrained_S_all 1.105
_refine_ls_R_factor_all 0.0636
_refine_ls_R_factor_gt 0.0401
_refine_ls_shift/su_max 0.004
_refine_ls_shift/su_mean 0.000
_refine_ls_structure_factor_coef Fsqd
_refine_ls_weighting_details 'calc w=1/[\s^2^(Fo^2^)+(0.0362P)^2^+8.0783P] where P=(Fo^2^+2Fc^2^)/3'
_refine_ls_weighting_scheme calc
_refine_ls_wR_factor_gt 0.0867
_refine_ls_wR_factor_ref 0.0997
_reflns_number_gt 5833
_reflns_number_total 7585
_reflns_threshold_expression >2sigma(I)
_cod_data_source_file RhClDVIOH-12PPh3_929236.cif
_cod_data_source_block import
_cod_depositor_comments
;
The following automatic conversions were performed:

'_symmetry_cell_setting' value 'Monoclinic' changed to 'monoclinic'
according to the built-in table from CIF Core dictionary named
'cif_core.dic' version 2.4.1 from 2010-06-29.

Automatic conversion script
Id: cif_fix_values 5642 2017-10-24 12:04:52Z antanas 
;
_cod_database_code 4033572

loop_
_symmetry_equiv_pos_as_xyz
'x, y, z'
'-x+1/2, y+1/2, -z+1/2'
'-x, -y, -z'
'x-1/2, -y-1/2, z-1/2'

loop_
_atom_site_label
_atom_site_type_symbol
_atom_site_fract_x
_atom_site_fract_y
_atom_site_fract_z
_atom_site_U_iso_or_equiv
_atom_site_adp_type
_atom_site_occupancy
_atom_site_symmetry_multiplicity
_atom_site_calc_flag
_atom_site_refinement_flags
_atom_site_disorder_assembly
_atom_site_disorder_group
C3 C 0.7279(3) 0.0227(3) 0.98187(14) 0.0278(8) Uani 1 1 d . . .
H31 H 0.6463 0.0217 0.9561 0.042 Uiso 1 1 calc R . .
H32 H 0.7315 -0.0386 1.0062 0.042 Uiso 1 1 calc R . .
H33 H 0.7989 0.0180 0.9628 0.042 Uiso 1 1 calc R . .
O5 O 0.9791(2) 0.31585(17) 1.15383(9) 0.0204(5) Uani 1 1 d . . .
C2S C 1.4411(4) 0.0014(4) 1.41300(18) 0.0416(10) Uani 1 1 d . . .
H21S H 1.4293 0.0218 1.3753 0.062 Uiso 1 1 calc R . .
H22S H 1.4088 -0.0718 1.4157 0.062 Uiso 1 1 calc R . .
H23S H 1.5325 0.0040 1.4294 0.062 Uiso 1 1 calc R . .
C1S C 1.3712(4) 0.0753(3) 1.44045(16) 0.0364(9) Uani 1 1 d . . .
N1S N 1.3156(4) 0.1345(4) 1.46113(17) 0.0606(12) Uani 1 1 d . . .
H2B H 0.771(3) -0.162(3) 1.1941(15) 0.023(9) Uiso 1 1 d . . .
H3C H 1.211(3) -0.167(3) 1.3127(13) 0.013(8) Uiso 1 1 d . . .
H6A H 0.662(3) -0.031(3) 1.1146(15) 0.026(10) Uiso 1 1 d . . .
H4A H 0.456(4) 0.228(3) 1.1465(14) 0.024(10) Uiso 1 1 d . . .
H5A H 0.470(3) 0.065(3) 1.1017(14) 0.018(9) Uiso 1 1 d . . .
H4B H 0.750(3) -0.376(3) 1.0730(14) 0.018(9) Uiso 1 1 d . . .
H6C H 0.893(4) 0.095(3) 1.2764(15) 0.024(10) Uiso 1 1 d . . .
H2C H 1.103(4) -0.144(3) 1.2240(15) 0.028(10) Uiso 1 1 d . . .
H3A H 0.643(4) 0.298(3) 1.2029(15) 0.028(10) Uiso 1 1 d . . .
H3B H 0.690(4) -0.320(3) 1.1516(15) 0.025(10) Uiso 1 1 d . . .
H5C H 0.996(4) 0.058(4) 1.3648(17) 0.039(12) Uiso 1 1 d . . .
H5B H 0.896(4) -0.272(3) 1.0369(17) 0.039(12) Uiso 1 1 d . . .
H6B H 0.974(4) -0.111(3) 1.0792(15) 0.022(9) Uiso 1 1 d . . .
H2A H 0.839(3) 0.209(3) 1.2106(14) 0.019(9) Uiso 1 1 d . . .
H33D H 1.258(5) -0.197(4) 1.1237(19) 0.048(13) Uiso 1 1 d . . .
H31D H 1.397(4) -0.204(4) 1.1236(19) 0.050(13) Uiso 1 1 d . . .
H11 H 0.538(5) 0.405(5) 1.051(2) 0.074(18) Uiso 1 1 d . . .
H12 H 0.453(6) 0.315(5) 1.023(2) 0.083(19) Uiso 1 1 d . . .
H13 H 0.527(6) 0.394(5) 0.991(3) 0.079(19) Uiso 1 1 d . . .
H32D H 1.349(4) -0.263(4) 1.1686(17) 0.037(11) Uiso 1 1 d . . .
Rh Rh 1.05947(2) 0.104942(19) 1.130284(9) 0.01445(7) Uani 1 1 d . . .
Cl Cl 1.20005(7) 0.20156(6) 1.08481(3) 0.01937(16) Uani 1 1 d . . .
P P 0.92101(7) 0.00711(6) 1.17081(3) 0.01482(16) Uani 1 1 d . . .
O6 O 0.7538(2) 0.40527(19) 1.09354(10) 0.0262(5) Uani 1 1 d . . .
O5D O 1.1682(2) 0.20568(18) 1.23020(9) 0.0203(5) Uani 1 1 d . . .
O4 O 0.9340(2) 0.07322(17) 1.05858(8) 0.0173(4) Uani 1 1 d . . .
O4D O 1.17305(19) -0.03235(17) 1.13392(8) 0.0170(4) Uani 1 1 d . . .
N5 N 0.9537(2) 0.2384(2) 1.12328(10) 0.0163(5) Uani 1 1 d . . .
O2D O 1.5551(2) -0.16372(19) 1.22049(10) 0.0253(5) Uani 1 1 d . . .
N3D N 1.3578(2) -0.1040(2) 1.17999(10) 0.0178(5) Uani 1 1 d . . .
N5D N 1.1806(2) 0.1315(2) 1.19925(10) 0.0156(5) Uani 1 1 d . . .
O6D O 1.4072(2) 0.1417(2) 1.28638(10) 0.0280(5) Uani 1 1 d . . .
N1 N 0.6412(3) 0.2836(2) 1.03582(11) 0.0216(6) Uani 1 1 d . . .
N1D N 1.4855(2) -0.0070(2) 1.25119(11) 0.0207(6) Uani 1 1 d . . .
N3 N 0.7384(3) 0.1233(2) 1.01270(10) 0.0199(6) Uani 1 1 d . . .
C1B C 0.8808(3) -0.1233(2) 1.14031(13) 0.0175(6) Uani 1 1 d . . .
O2 O 0.5367(2) 0.1698(2) 0.97194(10) 0.0319(6) Uani 1 1 d . . .
C2C C 1.0822(3) -0.0992(3) 1.25224(13) 0.0195(6) Uani 1 1 d . . .
C2A C 0.7614(3) 0.1750(3) 1.19034(13) 0.0184(6) Uani 1 1 d . . .
C4 C 0.8437(3) 0.1420(3) 1.05070(12) 0.0167(6) Uani 1 1 d . . .
C5D C 1.2810(3) 0.0619(2) 1.20871(12) 0.0158(6) Uani 1 1 d . . .
C3C C 1.1469(3) -0.1145(3) 1.30445(14) 0.0227(7) Uani 1 1 d . . .
C4D C 1.2686(3) -0.0254(3) 1.17215(12) 0.0170(6) Uani 1 1 d . . .
C2D C 1.4729(3) -0.0954(3) 1.21840(13) 0.0204(7) Uani 1 1 d . . .
C5 C 0.8514(3) 0.2374(3) 1.08190(12) 0.0172(6) Uani 1 1 d . . .
C5C C 1.0205(3) 0.0222(3) 1.33481(14) 0.0245(7) Uani 1 1 d . . .
C2 C 0.6321(3) 0.1922(3) 1.00459(13) 0.0213(7) Uani 1 1 d . . .
C1A C 0.7680(3) 0.0754(3) 1.16500(12) 0.0174(6) Uani 1 1 d . . .
C6C C 0.9573(3) 0.0409(3) 1.28269(14) 0.0225(7) Uani 1 1 d . . .
C3D C 1.3404(4) -0.2026(3) 1.14718(15) 0.0252(7) Uani 1 1 d . . .
C6B C 0.9178(3) -0.1561(3) 1.09343(13) 0.0206(7) Uani 1 1 d . . .
C6 C 0.7504(3) 0.3180(3) 1.07221(13) 0.0197(7) Uani 1 1 d . . .
C5A C 0.5437(3) 0.0916(3) 1.12483(13) 0.0218(7) Uani 1 1 d . . .
C6A C 0.6577(3) 0.0343(3) 1.13181(13) 0.0194(6) Uani 1 1 d . . .
C4B C 0.7840(3) -0.3128(3) 1.08950(15) 0.0278(8) Uani 1 1 d . . .
C6D C 1.3914(3) 0.0719(3) 1.25254(13) 0.0209(7) Uani 1 1 d . . .
C4A C 0.5368(3) 0.1880(3) 1.15089(14) 0.0244(7) Uani 1 1 d . . .
C1C C 0.9875(3) -0.0199(2) 1.24081(12) 0.0169(6) Uani 1 1 d . . .
C3B C 0.7487(3) -0.2816(3) 1.13645(15) 0.0259(7) Uani 1 1 d . . .
C3A C 0.6453(3) 0.2304(3) 1.18359(13) 0.0215(7) Uani 1 1 d . . .
C4C C 1.1164(3) -0.0550(3) 1.34593(13) 0.0230(7) Uani 1 1 d . . .
H4C H 1.1605 -0.0668 1.3816 0.028 Uiso 1 1 calc R . .
C5B C 0.8694(4) -0.2508(3) 1.06826(15) 0.0264(8) Uani 1 1 d . . .
C1D C 1.6106(3) 0.0086(3) 1.28678(14) 0.0265(8) Uani 1 1 d . . .
H11D H 1.6084 0.0740 1.3080 0.040 Uiso 1 1 calc R . .
H12D H 1.6771 0.0156 1.2654 0.040 Uiso 1 1 calc R . .
H13D H 1.6298 -0.0535 1.3107 0.040 Uiso 1 1 calc R . .
C2B C 0.7968(3) -0.1876(3) 1.16245(14) 0.0220(7) Uani 1 1 d . . .
C1 C 0.5300(4) 0.3557(4) 1.0253(2) 0.0369(10) Uani 1 1 d . . .

loop_
_atom_site_aniso_label
_atom_site_aniso_U_11
_atom_site_aniso_U_22
_atom_site_aniso_U_33
_atom_site_aniso_U_23
_atom_site_aniso_U_13
_atom_site_aniso_U_12
C3 0.0313(19) 0.0291(19) 0.0199(17) -0.0075(14) -0.0024(14) 0.0007(15)
O5 0.0221(11) 0.0157(11) 0.0225(12) -0.0045(9) 0.0024(9) -0.0004(9)
C2S 0.035(2) 0.042(2) 0.050(3) -0.011(2) 0.0134(19) 0.0022(19)
C1S 0.038(2) 0.040(2) 0.033(2) -0.0040(18) 0.0103(18) 0.0016(18)
N1S 0.067(3) 0.067(3) 0.054(3) -0.010(2) 0.026(2) 0.014(2)
Rh 0.01404(12) 0.01435(12) 0.01484(12) -0.00050(9) 0.00259(8) -0.00033(9)
Cl 0.0184(4) 0.0208(4) 0.0199(4) 0.0004(3) 0.0060(3) -0.0027(3)
P 0.0140(4) 0.0144(4) 0.0162(4) -0.0004(3) 0.0032(3) -0.0004(3)
O6 0.0239(12) 0.0215(13) 0.0307(13) -0.0007(10) -0.0004(10) 0.0045(10)
O5D 0.0247(12) 0.0184(11) 0.0180(11) -0.0051(9) 0.0046(9) -0.0015(9)
O4 0.0167(11) 0.0182(11) 0.0167(11) -0.0019(9) 0.0025(9) 0.0005(9)
O4D 0.0164(10) 0.0161(11) 0.0182(11) -0.0009(9) 0.0027(9) 0.0009(8)
N5 0.0168(12) 0.0157(13) 0.0169(13) -0.0006(10) 0.0048(10) -0.0020(10)
O2D 0.0187(11) 0.0285(13) 0.0295(13) 0.0084(10) 0.0071(10) 0.0086(10)
N3D 0.0163(12) 0.0174(13) 0.0198(13) 0.0009(11) 0.0039(10) 0.0017(11)
N5D 0.0146(12) 0.0183(13) 0.0146(12) 0.0013(10) 0.0045(10) -0.0023(10)
O6D 0.0278(13) 0.0272(13) 0.0249(13) -0.0020(11) -0.0043(10) -0.0017(10)
N1 0.0189(13) 0.0233(14) 0.0213(14) 0.0027(11) 0.0005(11) 0.0044(11)
N1D 0.0147(13) 0.0231(14) 0.0224(14) 0.0047(12) -0.0004(11) -0.0009(11)
N3 0.0201(13) 0.0222(14) 0.0157(13) -0.0018(11) -0.0003(11) -0.0010(11)
C1B 0.0154(14) 0.0160(15) 0.0203(16) 0.0009(12) 0.0019(12) 0.0002(12)
O2 0.0237(13) 0.0404(16) 0.0270(13) -0.0027(12) -0.0059(10) 0.0034(11)
C2C 0.0199(15) 0.0186(16) 0.0215(16) 0.0012(13) 0.0083(13) 0.0008(13)
C2A 0.0172(15) 0.0183(16) 0.0191(16) 0.0015(13) 0.0024(12) -0.0020(12)
C4 0.0175(15) 0.0174(15) 0.0152(15) 0.0034(12) 0.0036(12) -0.0010(12)
C5D 0.0117(14) 0.0170(15) 0.0184(15) 0.0018(12) 0.0020(12) 0.0013(12)
C3C 0.0186(15) 0.0203(16) 0.0289(18) 0.0071(14) 0.0043(13) 0.0055(13)
C4D 0.0152(14) 0.0201(16) 0.0171(15) 0.0028(12) 0.0063(12) -0.0025(12)
C2D 0.0187(15) 0.0235(17) 0.0201(16) 0.0067(13) 0.0062(13) -0.0015(13)
C5 0.0182(15) 0.0168(15) 0.0165(15) 0.0004(12) 0.0031(12) -0.0006(12)
C5C 0.0284(18) 0.0273(18) 0.0173(17) -0.0012(14) 0.0032(14) 0.0045(14)
C2 0.0197(16) 0.0266(17) 0.0174(16) 0.0029(13) 0.0028(13) 0.0004(13)
C1A 0.0181(15) 0.0175(15) 0.0164(15) 0.0032(12) 0.0033(12) 0.0008(12)
C6C 0.0225(17) 0.0218(17) 0.0232(17) 0.0005(14) 0.0042(13) 0.0048(14)
C3D 0.033(2) 0.0198(17) 0.0225(18) -0.0046(14) 0.0047(16) 0.0049(15)
C6B 0.0216(16) 0.0162(16) 0.0237(17) -0.0010(13) 0.0040(13) 0.0004(13)
C6 0.0212(16) 0.0196(16) 0.0181(16) 0.0027(13) 0.0036(13) 0.0006(13)
C5A 0.0145(15) 0.0286(18) 0.0213(17) 0.0018(14) 0.0009(13) -0.0013(13)
C6A 0.0219(16) 0.0166(16) 0.0195(16) 0.0005(13) 0.0037(13) -0.0016(13)
C4B 0.0294(18) 0.0159(16) 0.034(2) -0.0034(15) -0.0044(15) -0.0050(14)
C6D 0.0203(16) 0.0221(16) 0.0207(16) 0.0023(13) 0.0048(13) -0.0040(13)
C4A 0.0203(16) 0.0287(18) 0.0246(18) 0.0027(15) 0.0052(14) 0.0046(14)
C1C 0.0156(14) 0.0162(15) 0.0191(16) 0.0001(12) 0.0043(12) -0.0023(12)
C3B 0.0224(17) 0.0219(17) 0.0314(19) 0.0040(15) 0.0007(15) -0.0074(14)
C3A 0.0225(16) 0.0206(17) 0.0216(17) -0.0015(14) 0.0050(13) 0.0021(13)
C4C 0.0236(17) 0.0242(17) 0.0200(16) 0.0026(14) 0.0013(13) -0.0012(14)
C5B 0.0324(19) 0.0225(18) 0.0232(18) -0.0037(14) 0.0031(15) 0.0009(15)
C1D 0.0200(16) 0.0282(19) 0.0279(18) 0.0059(15) -0.0034(14) -0.0055(14)
C2B 0.0233(16) 0.0214(17) 0.0208(17) 0.0014(14) 0.0029(13) -0.0002(13)
C1 0.029(2) 0.037(2) 0.041(2) -0.002(2) -0.0030(18) 0.0158(18)

loop_
_atom_type_symbol
_atom_type_description
_atom_type_scat_dispersion_real
_atom_type_scat_dispersion_imag
_atom_type_scat_source
C C 0.0030 0.0020 'International Tables Vol C Tables 4.2.6.8 and 6.1.1.4'
H H 0.0000 0.0000 'International Tables Vol C Tables 4.2.6.8 and 6.1.1.4'
O O 0.0110 0.0060 'International Tables Vol C Tables 4.2.6.8 and 6.1.1.4'
Rh Rh -1.1180 0.9190 'International Tables Vol C Tables 4.2.6.8 and 6.1.1.4'
P P 0.1023 0.0942 'International Tables Vol C Tables 4.2.6.8 and 6.1.1.4'
N N 0.0061 0.0033 'International Tables Vol C Tables 4.2.6.8 and 6.1.1.4'
Cl Cl 0.1484 0.1585 'International Tables Vol C Tables 4.2.6.8 and 6.1.1.4'

loop_
_geom_angle_atom_site_label_1
_geom_angle_atom_site_label_2
_geom_angle_atom_site_label_3
_geom_angle
_geom_angle_site_symmetry_1
_geom_angle_site_symmetry_3
N3 C3 H31 109.5 . .
N3 C3 H32 109.5 . .
H31 C3 H32 109.5 . .
N3 C3 H33 109.5 . .
H31 C3 H33 109.5 . .
H32 C3 H33 109.5 . .
C1S C2S H21S 109.5 . .
C1S C2S H22S 109.5 . .
H21S C2S H22S 109.5 . .
C1S C2S H23S 109.5 . .
H21S C2S H23S 109.5 . .
H22S C2S H23S 109.5 . .
N1S C1S C2S 178.6(5) . .
N5D Rh N5 101.28(11) . .
N5D Rh O4 178.61(10) . .
N5 Rh O4 80.01(10) . .
N5D Rh O4D 80.15(10) . .
N5 Rh O4D 177.01(9) . .
O4 Rh O4D 98.59(8) . .
N5D Rh P 92.86(8) . .
N5 Rh P 94.55(8) . .
O4 Rh P 86.51(6) . .
O4D Rh P 87.99(6) . .
N5D Rh Cl 89.34(8) . .
N5 Rh Cl 86.27(8) . .
O4 Rh Cl 91.26(6) . .
O4D Rh Cl 91.13(6) . .
P Rh Cl 177.46(3) . .
C1B P C1A 104.56(15) . .
C1B P C1C 105.62(14) . .
C1A P C1C 109.49(14) . .
C1B P Rh 113.33(11) . .
C1A P Rh 111.07(11) . .
C1C P Rh 112.33(10) . .
C4 O4 Rh 110.18(19) . .
C4D O4D Rh 110.42(19) . .
O5 N5 C5 122.7(3) . .
O5 N5 Rh 122.9(2) . .
C5 N5 Rh 114.4(2) . .
C4D N3D C2D 122.4(3) . .
C4D N3D C3D 120.8(3) . .
C2D N3D C3D 116.8(3) . .
O5D N5D C5D 122.7(3) . .
O5D N5D Rh 123.7(2) . .
C5D N5D Rh 113.5(2) . .
C2 N1 C6 125.9(3) . .
C2 N1 C1 115.8(3) . .
C6 N1 C1 117.9(3) . .
C2D N1D C6D 126.1(3) . .
C2D N1D C1D 116.8(3) . .
C6D N1D C1D 117.1(3) . .
C4 N3 C2 122.1(3) . .
C4 N3 C3 119.7(3) . .
C2 N3 C3 117.9(3) . .
C6B C1B C2B 119.5(3) . .
C6B C1B P 123.2(2) . .
C2B C1B P 116.9(2) . .
C3C C2C C1C 119.8(3) . .
C3C C2C H2C 120(2) . .
C1C C2C H2C 121(2) . .
C3A C2A C1A 120.2(3) . .
C3A C2A H2A 119(2) . .
C1A C2A H2A 121(2) . .
O4 C4 N3 119.5(3) . .
O4 C4 C5 121.0(3) . .
N3 C4 C5 119.6(3) . .
N5D C5D C4D 113.7(3) . .
N5D C5D C6D 124.6(3) . .
C4D C5D C6D 121.7(3) . .
C4C C3C C2C 121.1(3) . .
C4C C3C H3C 118(2) . .
C2C C3C H3C 121(2) . .
O4D C4D N3D 119.9(3) . .
O4D C4D C5D 121.0(3) . .
N3D C4D C5D 119.0(3) . .
O2D C2D N1D 123.5(3) . .
O2D C2D N3D 119.7(3) . .
N1D C2D N3D 116.8(3) . .
N5 C5 C4 113.0(3) . .
N5 C5 C6 125.3(3) . .
C4 C5 C6 121.4(3) . .
C6C C5C C4C 120.6(3) . .
C6C C5C H5C 122(3) . .
C4C C5C H5C 117(3) . .
O2 C2 N1 122.7(3) . .
O2 C2 N3 120.1(3) . .
N1 C2 N3 117.1(3) . .
C6A C1A C2A 119.1(3) . .
C6A C1A P 120.7(2) . .
C2A C1A P 120.0(2) . .
C5C C6C C1C 120.2(3) . .
C5C C6C H6C 118(2) . .
C1C C6C H6C 121(2) . .
N3D C3D H33D 107(3) . .
N3D C3D H31D 111(3) . .
H33D C3D H31D 103(4) . .
N3D C3D H32D 110(3) . .
H33D C3D H32D 114(4) . .
H31D C3D H32D 112(4) . .
C5B C6B C1B 120.2(3) . .
C5B C6B H6B 122(2) . .
C1B C6B H6B 118(2) . .
O6 C6 N1 121.1(3) . .
O6 C6 C5 125.8(3) . .
N1 C6 C5 113.0(3) . .
C4A C5A C6A 120.9(3) . .
C4A C5A H5A 120(2) . .
C6A C5A H5A 120(2) . .
C5A C6A C1A 119.9(3) . .
C5A C6A H6A 121(2) . .
C1A C6A H6A 119(2) . .
C3B C4B C5B 119.9(3) . .
C3B C4B H4B 119(2) . .
C5B C4B H4B 122(2) . .
O6D C6D N1D 121.1(3) . .
O6D C6D C5D 125.8(3) . .
N1D C6D C5D 113.0(3) . .
C5A C4A C3A 120.1(3) . .
C5A C4A H4A 121(2) . .
C3A C4A H4A 119(2) . .
C6C C1C C2C 119.1(3) . .
C6C C1C P 123.3(2) . .
C2C C1C P 117.3(2) . .
C4B C3B C2B 120.8(3) . .
C4B C3B H3B 123(2) . .
C2B C3B H3B 116(2) . .
C4A C3A C2A 119.8(3) . .
C4A C3A H3A 122(2) . .
C2A C3A H3A 118(2) . .
C3C C4C C5C 119.2(3) . .
C3C C4C H4C 120.4 . .
C5C C4C H4C 120.4 . .
C4B C5B C6B 120.2(3) . .
C4B C5B H5B 121(3) . .
C6B C5B H5B 119(3) . .
N1D C1D H11D 109.5 . .
N1D C1D H12D 109.5 . .
H11D C1D H12D 109.5 . .
N1D C1D H13D 109.5 . .
H11D C1D H13D 109.5 . .
H12D C1D H13D 109.5 . .
C3B C2B C1B 119.4(3) . .
C3B C2B H2B 123(2) . .
C1B C2B H2B 118(2) . .
N1 C1 H11 109(4) . .
N1 C1 H12 110(4) . .
H11 C1 H12 112(5) . .
N1 C1 H13 110(3) . .
H11 C1 H13 107(5) . .
H12 C1 H13 109(5) . .

loop_
_geom_bond_atom_site_label_1
_geom_bond_atom_site_label_2
_geom_bond_distance
_geom_bond_site_symmetry_2
C3 N3 1.469(4) .
C3 H31 0.9800 .
C3 H32 0.9800 .
C3 H33 0.9800 .
O5 N5 1.234(3) .
C2S C1S 1.447(6) .
C2S H21S 0.9800 .
C2S H22S 0.9800 .
C2S H23S 0.9800 .
C1S N1S 1.139(5) .
Rh N5D 1.992(3) .
Rh N5 1.993(3) .
Rh O4 2.078(2) .
Rh O4D 2.082(2) .
Rh P 2.3090(8) .
Rh Cl 2.3926(8) .
P C1B 1.812(3) .
P C1A 1.815(3) .
P C1C 1.818(3) .
O6 C6 1.211(4) .
O5D N5D 1.238(3) .
O4 C4 1.271(4) .
O4D C4D 1.264(4) .
N5 C5 1.358(4) .
O2D C2D 1.213(4) .
N3D C4D 1.349(4) .
N3D C2D 1.412(4) .
N3D C3D 1.475(4) .
N5D C5D 1.359(4) .
O6D C6D 1.212(4) .
N1 C2 1.380(4) .
N1 C6 1.403(4) .
N1 C1 1.465(5) .
N1D C2D 1.372(4) .
N1D C6D 1.407(4) .
N1D C1D 1.468(4) .
N3 C4 1.349(4) .
N3 C2 1.402(4) .
C1B C6B 1.393(5) .
C1B C2B 1.401(5) .
O2 C2 1.211(4) .
C2C C3C 1.386(5) .
C2C C1C 1.398(4) .
C2C H2C 0.97(4) .
C2A C3A 1.394(4) .
C2A C1A 1.406(4) .
C2A H2A 0.98(4) .
C4 C5 1.423(4) .
C5D C4D 1.420(4) .
C5D C6D 1.457(4) .
C3C C4C 1.382(5) .
C3C H3C 0.93(3) .
C5 C6 1.453(4) .
C5C C6C 1.386(5) .
C5C C4C 1.388(5) .
C5C H5C 0.96(4) .
C1A C6A 1.401(4) .
C6C C1C 1.398(4) .
C6C H6C 0.95(4) .
C3D H33D 0.96(5) .
C3D H31D 0.94(5) .
C3D H32D 0.92(4) .
C6B C5B 1.391(5) .
C6B H6B 0.94(4) .
C5A C4A 1.380(5) .
C5A C6A 1.386(5) .
C5A H5A 0.94(4) .
C6A H6A 0.93(4) .
C4B C3B 1.381(5) .
C4B C5B 1.382(5) .
C4B H4B 0.93(4) .
C4A C3A 1.388(5) .
C4A H4A 0.98(4) .
C3B C2B 1.390(5) .
C3B H3B 0.92(4) .
C3A H3A 0.97(4) .
C4C H4C 0.9500 .
C5B H5B 0.94(4) .
C1D H11D 0.9800 .
C1D H12D 0.9800 .
C1D H13D 0.9800 .
C2B H2B 0.96(4) .
C1 H11 0.89(6) .
C1 H12 0.96(6) .
C1 H13 0.99(6) .
